data_4518137
loop_
_publ_author_name
'Shyamsivappan, Selvaraj'
'Saravanan, Arjunan'
'Vandana, Nandakumar'
'Suresh, Thangaraj'
'Suresh, Shanmugam'
'Nandhakumar, Raju'
'Mohan, Palathurai Subramaniam'

_publ_section_title
;
 Novel Quinoline-Based Thiazole Derivatives for Selective Detection of
 Fe<sup>3+</sup>, Fe<sup>2+</sup>, and Cu<sup>2+</sup> Ions.
;
_journal_issue 42
_journal_name_full 'ACS omega'
_journal_page_first 27245
_journal_page_last 27253
_journal_paper_doi 10.1021/acsomega.0c03445
_journal_volume 5
_journal_year 2020
_chemical_formula_sum 'C16 H13 N5 O2 S'
_chemical_formula_weight 339.37
_space_group_crystal_system monoclinic
_space_group_IT_number 14
_space_group_name_Hall '-P 2yn'
_space_group_name_H-M_alt 'P 1 21/n 1'
_atom_sites_solution_hydrogens geom
_audit_creation_method SHELXL-2014
_cell_angle_alpha 90
_cell_angle_beta 91.509(6)
_cell_angle_gamma 90
_cell_formula_units_Z 4
_cell_length_a 13.888(2)
_cell_length_b 4.7349(8)
_cell_length_c 23.274(4)
_cell_measurement_reflns_used 2452
_cell_measurement_temperature 293(2)
_cell_measurement_theta_max 24.89
_cell_measurement_theta_min 2.63
_cell_volume 1529.9(4)
_computing_cell_refinement '<i>SAINT</i> (Bruker, 2001)'
_computing_data_collection '<i>SMART</i> (Bruker, 2001)'
_computing_data_reduction <i>SAINT</i>
_computing_molecular_graphics '<i>PLATON</i> (Spek, 2009)'
_computing_publication_material SHELXL-2014
_computing_structure_refinement SHELXL-2014
_computing_structure_solution 'SHELXL-2014 (Sheldrick, 2015)'
_diffrn_ambient_temperature 293(2)
_diffrn_measured_fraction_theta_full 0.937
_diffrn_measured_fraction_theta_max 0.962
_diffrn_measurement_device_type 'Bruker SMART APEX CCD area-detector'
_diffrn_measurement_method \w
_diffrn_radiation_type MoK\a
_diffrn_radiation_wavelength 0.71073
_diffrn_reflns_av_R_equivalents 0.0554
_diffrn_reflns_av_unetI/netI 0.0574
_diffrn_reflns_Laue_measured_fraction_full 0.937
_diffrn_reflns_Laue_measured_fraction_max 0.962
_diffrn_reflns_limit_h_max 16
_diffrn_reflns_limit_h_min -16
_diffrn_reflns_limit_k_max 5
_diffrn_reflns_limit_k_min -5
_diffrn_reflns_limit_l_max 25
_diffrn_reflns_limit_l_min -25
_diffrn_reflns_number 7655
_diffrn_reflns_point_group_measured_fraction_full 0.937
_diffrn_reflns_point_group_measured_fraction_max 0.962
_diffrn_reflns_theta_full 25.242
_diffrn_reflns_theta_max 24.998
_diffrn_reflns_theta_min 2.934
_diffrn_source 'fine-focus sealed tube'
_exptl_absorpt_coefficient_mu 0.232
_exptl_absorpt_correction_T_max 0.7459
_exptl_absorpt_correction_T_min 0.4911
_exptl_absorpt_correction_type multi-scan
_exptl_absorpt_process_details
;
 SADABS 2016/2: Krause, L., Herbst-Irmer, R., Sheldrick G.M. & Stalke D.,
 J. Appl. Cryst. 48 (2015) 3-10
;
_exptl_crystal_colour colourless
_exptl_crystal_density_diffrn 1.469
_exptl_crystal_density_method none
_exptl_crystal_description block
_exptl_crystal_F_000 700
_exptl_crystal_size_max 0.380
_exptl_crystal_size_mid 0.280
_exptl_crystal_size_min 0.170
_refine_diff_density_max 0.388
_refine_diff_density_min -0.359
_refine_diff_density_rms 0.059
_refine_ls_extinction_method none
_refine_ls_goodness_of_fit_ref 1.058
_refine_ls_hydrogen_treatment constr
_refine_ls_matrix_type full
_refine_ls_number_parameters 217
_refine_ls_number_reflns 2599
_refine_ls_number_restraints 0
_refine_ls_restrained_S_all 1.058
_refine_ls_R_factor_all 0.0754
_refine_ls_R_factor_gt 0.0578
_refine_ls_shift/su_max 0.000
_refine_ls_shift/su_mean 0.000
_refine_ls_structure_factor_coef Fsqd
_refine_ls_weighting_details 'w=1/[\s^2^(Fo^2^)+(0.0786P)^2^+0.9256P] where P=(Fo^2^+2Fc^2^)/3'
_refine_ls_weighting_scheme calc
_refine_ls_wR_factor_gt 0.1422
_refine_ls_wR_factor_ref 0.1604
_reflns_Friedel_coverage 0.000
_reflns_number_gt 2029
_reflns_number_total 2599
_reflns_threshold_expression 'I > 2\s(I)'
_cod_data_source_file ao0c03445_si_003.cif
_cod_data_source_block shelx
_cod_depositor_comments 'Adding full bibliography for 4518136--4518137.cif.'
_cod_original_cell_volume 1529.9(5)
_cod_original_sg_symbol_H-M 'P 21/n'
_cod_database_code 4518137
_shelx_space_group_comment
;
The symmetry employed for this shelxl refinement is uniquely defined
by the following loop, which should always be used as a source of
symmetry information in preference to the above space-group names.
They are only intended as comments.
;
_shelx_estimated_absorpt_t_min 0.917
_shelx_estimated_absorpt_t_max 0.962
_shelxl_version_number 2014-3

loop_
_space_group_symop_operation_xyz
'x, y, z'
'-x+1/2, y+1/2, -z+1/2'
'-x, -y, -z'
'x-1/2, -y-1/2, z-1/2'

loop_
_atom_site_label
_atom_site_type_symbol
_atom_site_fract_x
_atom_site_fract_y
_atom_site_fract_z
_atom_site_U_iso_or_equiv
_atom_site_adp_type
_atom_site_occupancy
_atom_site_site_symmetry_order
_atom_site_calc_flag
_atom_site_refinement_flags_posn
_atom_site_refinement_flags_adp
_atom_site_refinement_flags_occupancy
_atom_site_disorder_assembly
_atom_site_disorder_group
S1 S 0.47068(5) 0.61988(17) 0.35766(3) 0.0473(3) Uani 1 1 d . . . . .
C1 C 0.52539(19) 0.8521(6) 0.31095(12) 0.0403(6) Uani 1 1 d . . . . .
O1 O 0.08742(16) -0.5724(5) 0.53264(11) 0.0666(7) Uani 1 1 d . . . . .
N1 N 0.16728(18) -0.5206(6) 0.55409(10) 0.0499(6) Uani 1 1 d . . . . .
N2 N 0.11093(15) -0.2015(5) 0.44988(10) 0.0457(6) Uani 1 1 d . . . . .
H2 H 0.0779 -0.3514 0.4562 0.055 Uiso 1 1 calc R U . . .
C2 C 0.6192(2) 0.9549(7) 0.31355(13) 0.0498(7) Uani 1 1 d . . . . .
H2A H 0.6622 0.8986 0.3427 0.060 Uiso 1 1 calc R U . . .
O2 O 0.19678(19) -0.6436(7) 0.59701(12) 0.0888(9) Uani 1 1 d . . . . .
N4 N 0.28990(17) 0.4805(5) 0.32934(10) 0.0461(6) Uani 1 1 d . . . . .
H4N H 0.2372 0.4698 0.3092 0.055 Uiso 1 1 calc R U . . .
C4 C 0.5825(2) 1.2253(8) 0.22885(15) 0.0608(9) Uani 1 1 d . . . . .
H4 H 0.6022 1.3543 0.2014 0.073 Uiso 1 1 calc R U . . .
N3 N 0.30542(16) 0.3384(5) 0.38006(10) 0.0436(6) Uani 1 1 d . . . . .
C3 C 0.6470(2) 1.1424(7) 0.27180(14) 0.0548(8) Uani 1 1 d . . . . .
H3 H 0.7094 1.2135 0.2726 0.066 Uiso 1 1 calc R U . . .
N5 N 0.36852(15) 0.8077(5) 0.26954(10) 0.0421(6) Uani 1 1 d . . . . .
C5 C 0.4598(2) 0.9304(6) 0.26751(12) 0.0402(6) Uani 1 1 d . . . . .
C9 C 0.07280(19) 0.0101(7) 0.41098(12) 0.0457(7) Uani 1 1 d . . . . .
H9A H 0.0517 0.1723 0.4328 0.055 Uiso 1 1 calc R U . . .
H9AB H 0.0174 -0.0658 0.3899 0.055 Uiso 1 1 calc R U . . .
C8 C 0.1482(2) 0.1021(7) 0.36896(12) 0.0495(8) Uani 1 1 d . . . . .
H8A H 0.1584 -0.0480 0.3414 0.059 Uiso 1 1 calc R U . . .
H8AB H 0.1251 0.2669 0.3480 0.059 Uiso 1 1 calc R U . . .
C7 C 0.24123(19) 0.1711(6) 0.39908(11) 0.0390(6) Uani 1 1 d . . . . .
C6A C 0.36698(19) 0.6409(6) 0.31405(11) 0.0382(6) Uani 1 1 d . . . . .
C6 C 0.4901(2) 1.1218(7) 0.22566(14) 0.0552(8) Uani 1 1 d . . . . .
H00L H 0.4480 1.1780 0.1961 0.066 Uiso 1 1 calc R U . . .
C10 C 0.26504(18) 0.0260(6) 0.45378(11) 0.0381(6) Uani 1 1 d . . . . .
C11 C 0.19790(18) -0.1681(6) 0.47659(11) 0.0370(6) Uani 1 1 d . . . . .
C12 C 0.22849(19) -0.3172(6) 0.52685(12) 0.0408(7) Uani 1 1 d . . . . .
C13 C 0.3180(2) -0.2719(7) 0.55332(13) 0.0507(8) Uani 1 1 d . . . . .
H13 H 0.3359 -0.3740 0.5860 0.061 Uiso 1 1 calc R U . . .
C14 C 0.3799(2) -0.0769(8) 0.53131(14) 0.0573(9) Uani 1 1 d . . . . .
H14 H 0.4393 -0.0426 0.5494 0.069 Uiso 1 1 calc R U . . .
C15 C 0.3530(2) 0.0689(7) 0.48170(13) 0.0484(7) Uani 1 1 d . . . . .
H15 H 0.3955 0.1998 0.4667 0.058 Uiso 1 1 calc R U . . .

loop_
_atom_site_aniso_label
_atom_site_aniso_U_11
_atom_site_aniso_U_22
_atom_site_aniso_U_33
_atom_site_aniso_U_23
_atom_site_aniso_U_13
_atom_site_aniso_U_12
S1 0.0488(4) 0.0544(5) 0.0385(5) 0.0123(3) -0.0034(3) -0.0072(3)
C1 0.0456(14) 0.0397(15) 0.0355(15) 0.0017(12) 0.0017(11) 0.0013(12)
O1 0.0513(12) 0.0801(17) 0.0682(15) 0.0249(13) -0.0012(11) -0.0212(12)
N1 0.0526(15) 0.0577(16) 0.0398(14) 0.0081(12) 0.0070(11) -0.0014(13)
N2 0.0420(12) 0.0482(14) 0.0467(14) 0.0056(11) -0.0005(10) -0.0126(11)
C2 0.0484(16) 0.0538(18) 0.0469(17) 0.0034(15) -0.0022(13) -0.0033(14)
O2 0.0796(17) 0.114(2) 0.0722(18) 0.0498(17) -0.0078(14) -0.0206(16)
N4 0.0468(13) 0.0523(15) 0.0393(13) 0.0065(11) 0.0003(10) -0.0082(12)
C4 0.067(2) 0.060(2) 0.057(2) 0.0161(17) 0.0100(16) -0.0097(17)
N3 0.0459(12) 0.0482(14) 0.0369(13) 0.0036(11) 0.0037(10) -0.0084(11)
C3 0.0486(16) 0.0556(19) 0.060(2) 0.0025(16) 0.0088(15) -0.0065(15)
N5 0.0440(12) 0.0464(13) 0.0359(13) 0.0053(10) -0.0012(10) -0.0007(11)
C5 0.0459(14) 0.0378(15) 0.0370(15) 0.0012(12) 0.0009(11) 0.0010(12)
C9 0.0410(14) 0.0561(18) 0.0399(16) -0.0002(14) -0.0003(12) -0.0050(14)
C8 0.0494(16) 0.062(2) 0.0372(16) 0.0040(14) 0.0005(13) -0.0131(14)
C7 0.0416(14) 0.0421(15) 0.0337(14) -0.0032(12) 0.0051(11) -0.0042(13)
C6A 0.0420(14) 0.0386(15) 0.0340(14) -0.0027(12) 0.0044(11) -0.0015(12)
C6 0.0615(19) 0.057(2) 0.0470(18) 0.0168(15) -0.0041(15) -0.0024(16)
C10 0.0386(13) 0.0432(15) 0.0328(14) -0.0024(12) 0.0067(11) -0.0039(12)
C11 0.0369(13) 0.0406(15) 0.0336(14) -0.0061(11) 0.0059(11) -0.0027(12)
C12 0.0409(14) 0.0439(16) 0.0380(15) 0.0016(12) 0.0068(11) -0.0037(12)
C13 0.0490(15) 0.064(2) 0.0391(16) 0.0058(15) 0.0006(12) -0.0009(15)
C14 0.0413(15) 0.079(2) 0.0506(19) 0.0026(17) -0.0077(14) -0.0102(16)
C15 0.0422(15) 0.0575(19) 0.0456(17) 0.0022(14) 0.0030(13) -0.0092(14)

loop_
_atom_type_symbol
_atom_type_description
_atom_type_scat_dispersion_real
_atom_type_scat_dispersion_imag
_atom_type_scat_source
C C 0.0033 0.0016 'International Tables Vol C Tables 4.2.6.8 and 6.1.1.4'
H H 0.0000 0.0000 'International Tables Vol C Tables 4.2.6.8 and 6.1.1.4'
N N 0.0061 0.0033 'International Tables Vol C Tables 4.2.6.8 and 6.1.1.4'
O O 0.0106 0.0060 'International Tables Vol C Tables 4.2.6.8 and 6.1.1.4'
S S 0.1246 0.1234 'International Tables Vol C Tables 4.2.6.8 and 6.1.1.4'

loop_
_geom_angle_atom_site_label_1
_geom_angle_atom_site_label_2
_geom_angle_atom_site_label_3
_geom_angle
_geom_angle_site_symmetry_1
_geom_angle_site_symmetry_3
_geom_angle_publ_flag
C1 S1 C6A 88.14(13) . . ?
C2 C1 C5 122.2(3) . . ?
C2 C1 S1 128.3(2) . . ?
C5 C1 S1 109.5(2) . . ?
O2 N1 O1 121.2(3) . . ?
O2 N1 C12 119.4(3) . . ?
O1 N1 C12 119.4(2) . . ?
C11 N2 C9 121.1(2) . . ?
C11 N2 H2 119.5 . . ?
C9 N2 H2 119.5 . . ?
C3 C2 C1 118.3(3) . . ?
C3 C2 H2A 120.9 . . ?
C1 C2 H2A 120.9 . . ?
C6A N4 N3 113.0(2) . . ?
C6A N4 H4 123.5 . . ?
N3 N4 H4 123.5 . . ?
C6 C4 C3 121.7(3) . . ?
C6 C4 H4 119.2 . . ?
C3 C4 H4 119.2 . . ?
C7 N3 N4 120.4(2) . . ?
C2 C3 C4 120.3(3) . . ?
C2 C3 H3 119.8 . . ?
C4 C3 H3 119.8 . . ?
C6A N5 C5 108.2(2) . . ?
C1 C5 N5 116.2(2) . . ?
C1 C5 C6 118.2(3) . . ?
N5 C5 C6 125.6(2) . . ?
N2 C9 C8 110.9(2) . . ?
N2 C9 H9A 109.5 . . ?
C8 C9 H9A 109.5 . . ?
N2 C9 H9AB 109.5 . . ?
C8 C9 H9AB 109.5 . . ?
H9A C9 H9AB 108.0 . . ?
C7 C8 C9 111.4(2) . . ?
C7 C8 H8A 109.3 . . ?
C9 C8 H8A 109.3 . . ?
C7 C8 H8AB 109.3 . . ?
C9 C8 H8AB 109.3 . . ?
H8A C8 H8AB 108.0 . . ?
N3 C7 C10 116.4(2) . . ?
N3 C7 C8 125.2(3) . . ?
C10 C7 C8 118.4(2) . . ?
N5 C6A N4 125.0(2) . . ?
N5 C6A S1 117.8(2) . . ?
N4 C6A S1 117.2(2) . . ?
C4 C6 C5 119.3(3) . . ?
C4 C6 H00L 120.3 . . ?
C5 C6 H00L 120.3 . . ?
C15 C10 C11 119.9(3) . . ?
C15 C10 C7 120.8(2) . . ?
C11 C10 C7 119.2(2) . . ?
N2 C11 C12 124.3(2) . . ?
N2 C11 C10 119.4(2) . . ?
C12 C11 C10 116.3(2) . . ?
C13 C12 C11 122.2(3) . . ?
C13 C12 N1 116.0(3) . . ?
C11 C12 N1 121.8(2) . . ?
C14 C13 C12 120.1(3) . . ?
C14 C13 H13 120.0 . . ?
C12 C13 H13 120.0 . . ?
C13 C14 C15 119.2(3) . . ?
C13 C14 H14 120.4 . . ?
C15 C14 H14 120.4 . . ?
C10 C15 C14 122.2(3) . . ?
C10 C15 H15 118.9 . . ?
C14 C15 H15 118.9 . . ?

loop_
_geom_bond_atom_site_label_1
_geom_bond_atom_site_label_2
_geom_bond_distance
_geom_bond_site_symmetry_2
_geom_bond_publ_flag
S1 C1 1.735(3) . ?
S1 C6A 1.743(3) . ?
C1 C2 1.391(4) . ?
C1 C5 1.393(4) . ?
O1 N1 1.229(3) . ?
N1 O2 1.218(3) . ?
N1 C12 1.442(4) . ?
N2 C11 1.353(3) . ?
N2 C9 1.442(4) . ?
N2 H2 0.8600 . ?
C2 C3 1.379(4) . ?
C2 H2A 0.9300 . ?
N4 C6A 1.368(4) . ?
N4 N3 1.371(3) . ?
N4 H4 0.8600 . ?
C4 C6 1.375(4) . ?
C4 C3 1.381(5) . ?
C4 H4 0.9300 . ?
N3 C7 1.280(4) . ?
C3 H3 0.9300 . ?
N5 C6A 1.303(3) . ?
N5 C5 1.396(4) . ?
C5 C6 1.403(4) . ?
C9 C8 1.515(4) . ?
C9 H9A 0.9700 . ?
C9 H9AB 0.9700 . ?
C8 C7 1.490(4) . ?
C8 H8A 0.9700 . ?
C8 H8AB 0.9700 . ?
C7 C10 1.476(4) . ?
C6 H00L 0.9300 . ?
C10 C15 1.383(4) . ?
C10 C11 1.422(4) . ?
C11 C12 1.422(4) . ?
C12 C13 1.389(4) . ?
C13 C14 1.370(4) . ?
C13 H13 0.9300 . ?
C14 C15 1.388(4) . ?
C14 H14 0.9300 . ?
C15 H15 0.9300 . ?

loop_
_geom_hbond_atom_site_label_D
_geom_hbond_atom_site_label_H
_geom_hbond_atom_site_label_A
_geom_hbond_distance_DH
_geom_hbond_distance_HA
_geom_hbond_distance_DA
_geom_hbond_angle_DHA
_geom_hbond_site_symmetry_A
N2 H2 O1 0.86 2.34 2.993(3) 132.4 3_546
C9 H9A O1 0.97 2.66 3.455(4) 140.0 1_565
N4 H4N N5 0.86 2.44 3.246(3) 156.0 2_545
C2 H2A O2 0.93 2.67 3.571(4) 163.9 3_656

loop_
_geom_torsion_atom_site_label_1
_geom_torsion_atom_site_label_2
_geom_torsion_atom_site_label_3
_geom_torsion_atom_site_label_4
_geom_torsion
_geom_torsion_site_symmetry_1
_geom_torsion_site_symmetry_2
_geom_torsion_site_symmetry_3
_geom_torsion_site_symmetry_4
_geom_torsion_publ_flag
C6A S1 C1 C2 -178.7(3) . . . . ?
C6A S1 C1 C5 1.6(2) . . . . ?
C5 C1 C2 C3 0.6(4) . . . . ?
S1 C1 C2 C3 -179.1(2) . . . . ?
C6A N4 N3 C7 -177.5(2) . . . . ?
C1 C2 C3 C4 0.2(5) . . . . ?
C6 C4 C3 C2 -1.1(5) . . . . ?
C2 C1 C5 N5 178.9(3) . . . . ?
S1 C1 C5 N5 -1.3(3) . . . . ?
C2 C1 C5 C6 -0.7(4) . . . . ?
S1 C1 C5 C6 179.1(2) . . . . ?
C6A N5 C5 C1 0.1(3) . . . . ?
C6A N5 C5 C6 179.7(3) . . . . ?
C11 N2 C9 C8 47.1(4) . . . . ?
N2 C9 C8 C7 -48.8(3) . . . . ?
N4 N3 C7 C10 179.5(2) . . . . ?
N4 N3 C7 C8 2.8(4) . . . . ?
C9 C8 C7 N3 -155.1(3) . . . . ?
C9 C8 C7 C10 28.3(4) . . . . ?
C5 N5 C6A N4 -178.8(3) . . . . ?
C5 N5 C6A S1 1.3(3) . . . . ?
N3 N4 C6A N5 -176.0(2) . . . . ?
N3 N4 C6A S1 3.9(3) . . . . ?
C1 S1 C6A N5 -1.7(2) . . . . ?
C1 S1 C6A N4 178.3(2) . . . . ?
C3 C4 C6 C5 1.0(5) . . . . ?
C1 C5 C6 C4 -0.1(5) . . . . ?
N5 C5 C6 C4 -179.7(3) . . . . ?
N3 C7 C10 C15 -0.9(4) . . . . ?
C8 C7 C10 C15 176.0(3) . . . . ?
N3 C7 C10 C11 -178.5(2) . . . . ?
C8 C7 C10 C11 -1.6(4) . . . . ?
C9 N2 C11 C12 160.7(3) . . . . ?
C9 N2 C11 C10 -19.7(4) . . . . ?
C15 C10 C11 N2 177.9(3) . . . . ?
C7 C10 C11 N2 -4.5(4) . . . . ?
C15 C10 C11 C12 -2.5(4) . . . . ?
C7 C10 C11 C12 175.1(2) . . . . ?
N2 C11 C12 C13 -178.8(3) . . . . ?
C10 C11 C12 C13 1.6(4) . . . . ?
N2 C11 C12 N1 -0.2(4) . . . . ?
C10 C11 C12 N1 -179.8(2) . . . . ?
O2 N1 C12 C13 -1.5(4) . . . . ?
O1 N1 C12 C13 -179.4(3) . . . . ?
O2 N1 C12 C11 179.8(3) . . . . ?
O1 N1 C12 C11 1.9(4) . . . . ?
C11 C12 C13 C14 0.4(5) . . . . ?
N1 C12 C13 C14 -178.3(3) . . . . ?
C12 C13 C14 C15 -1.5(5) . . . . ?
C11 C10 C15 C14 1.5(5) . . . . ?
C7 C10 C15 C14 -176.0(3) . . . . ?
C13 C14 C15 C10 0.6(5) . . . . ?
